data_7039713
loop_
_publ_author_name
'Saad, Suad T.'
'Metherell, Alexander J.'
'Baggaley, Elizabeth'
'Ward, Michael D.'

_publ_section_title
;
 Synthesis and photophysical properties of Ir(iii)/Re(i) dyads: control of
 Ir\\rightarrow Re photoinduced energy transfer.
;
_journal_issue 28
_journal_name_full 'Dalton transactions (Cambridge, England : 2003)'
_journal_page_first 11568
_journal_page_last 11579
_journal_paper_doi 10.1039/c6dt01614f
_journal_volume 45
_journal_year 2016
_chemical_formula_sum 'C104 H89 F8 Ir2 N20 O7.5'
_chemical_formula_weight 2275.35
_chemical_name_systematic
;
 ?
;
_space_group_crystal_system triclinic
_space_group_IT_number 2
_space_group_name_Hall '-P 1'
_space_group_name_H-M_alt 'P -1'
_symmetry_space_group_name_Hall '-P 1'
_symmetry_space_group_name_H-M 'P -1'
_atom_sites_solution_hydrogens geom
_audit_creation_method SHELXL-2013
_audit_update_record
;
2016-04-25 deposited with the CCDC.
2016-06-27 downloaded from the CCDC.
;
_cell_angle_alpha 86.2490(10)
_cell_angle_beta 85.957(2)
_cell_angle_gamma 71.7910(10)
_cell_formula_units_Z 2
_cell_length_a 11.7521(3)
_cell_length_b 12.3798(4)
_cell_length_c 34.4727(10)
_cell_measurement_reflns_used 9848
_cell_measurement_temperature 100(2)
_cell_measurement_theta_max 25.05
_cell_measurement_theta_min 2.37
_cell_volume 4747.4(2)
_computing_cell_refinement 'Bruker SAINT'
_computing_data_collection 'Bruker APEX2'
_computing_data_reduction 'Bruker SAINT'
_computing_molecular_graphics 'Bruker SHELXTL'
_computing_publication_material 'Bruker SHELXTL'
_computing_structure_refinement 'SHELXL-2014 (Sheldrick 2014)'
_computing_structure_solution 'SHELXS-97 (Sheldrick 2008)'
_diffrn_ambient_temperature 100(2)
_diffrn_measured_fraction_theta_full 0.972
_diffrn_measured_fraction_theta_max 0.989
_diffrn_measurement_device_type 'Bruker APEX-II CCD'
_diffrn_measurement_method '\f and \w scans'
_diffrn_radiation_type MoK\a
_diffrn_radiation_wavelength 0.71073
_diffrn_reflns_av_R_equivalents 0.0775
_diffrn_reflns_av_unetI/netI 0.0829
_diffrn_reflns_Laue_measured_fraction_full 0.972
_diffrn_reflns_Laue_measured_fraction_max 0.989
_diffrn_reflns_limit_h_max 13
_diffrn_reflns_limit_h_min -14
_diffrn_reflns_limit_k_max 14
_diffrn_reflns_limit_k_min -14
_diffrn_reflns_limit_l_max 41
_diffrn_reflns_limit_l_min -40
_diffrn_reflns_number 57475
_diffrn_reflns_point_group_measured_fraction_full 0.972
_diffrn_reflns_point_group_measured_fraction_max 0.989
_diffrn_reflns_theta_full 25.242
_diffrn_reflns_theta_max 25.085
_diffrn_reflns_theta_min 1.186
_diffrn_source 'sealed tube'
_exptl_absorpt_coefficient_mu 2.886
_exptl_absorpt_correction_T_max 0.7452
_exptl_absorpt_correction_T_min 0.4214
_exptl_absorpt_correction_type multi-scan
_exptl_absorpt_process_details sadabs
_exptl_crystal_colour yellow
_exptl_crystal_density_diffrn 1.592
_exptl_crystal_description block
_exptl_crystal_F_000 2278
_exptl_crystal_preparation Luminescent
_exptl_crystal_recrystallization_method 'Re-crystallisation from solvent'
_exptl_crystal_size_max 0.200
_exptl_crystal_size_mid 0.080
_exptl_crystal_size_min 0.060
_refine_diff_density_max 4.564
_refine_diff_density_min -2.005
_refine_diff_density_rms 0.333
_refine_ls_extinction_method none
_refine_ls_goodness_of_fit_ref 1.066
_refine_ls_hydrogen_treatment constr
_refine_ls_matrix_type full
_refine_ls_number_parameters 1270
_refine_ls_number_reflns 16688
_refine_ls_number_restraints 1209
_refine_ls_restrained_S_all 1.044
_refine_ls_R_factor_all 0.0968
_refine_ls_R_factor_gt 0.0776
_refine_ls_shift/su_max 0.001
_refine_ls_shift/su_mean 0.000
_refine_ls_structure_factor_coef Fsqd
_refine_ls_weighting_details 'w=1/[\s^2^(Fo^2^)+(0.1457P)^2^+60.1492P] where P=(Fo^2^+2Fc^2^)/3'
_refine_ls_weighting_scheme calc
_refine_ls_wR_factor_gt 0.2106
_refine_ls_wR_factor_ref 0.2386
_reflns_Friedel_coverage 0.000
_reflns_number_gt 12861
_reflns_number_total 16688
_reflns_threshold_expression 'I > 2\s(I)'
_cod_data_source_file c6dt01614f1.cif
_cod_data_source_block p-1
_cod_depositor_comments 'Adding full bibliography for 7039709--7039714.cif.'
_cod_original_formula_sum 'C104 H89 F8 Ir2 N20 O7.50'
_cod_database_code 7039713
_shelx_space_group_comment
;
The symmetry employed for this shelxl refinement is uniquely defined
by the following loop, which should always be used as a source of
symmetry information in preference to the above space-group names.
They are only intended as comments.
;
_shelx_estimated_absorpt_t_min 0.596
_shelx_estimated_absorpt_t_max 0.846
_shelxl_version_number 2013-4
_solvent_exptl_crystal_recrystallization_method 'MeCN, ether'

loop_
_space_group_symop_operation_xyz
'x, y, z'
'-x, -y, -z'

loop_
_atom_site_label
_atom_site_type_symbol
_atom_site_fract_x
_atom_site_fract_y
_atom_site_fract_z
_atom_site_U_iso_or_equiv
_atom_site_adp_type
_atom_site_occupancy
_atom_site_site_symmetry_order
_atom_site_calc_flag
_atom_site_refinement_flags_posn
_atom_site_refinement_flags_adp
_atom_site_refinement_flags_occupancy
_atom_site_disorder_assembly
_atom_site_disorder_group
Ir1 Ir 0.30116(3) 0.42711(3) 0.11130(2) 0.00900(15) Uani 1 1 d . . . . .
Ir2 Ir 0.18695(3) 1.06484(3) 0.60643(2) 0.00698(14) Uani 1 1 d . . . . .
N11A N 0.3522(8) 0.2507(7) 0.1304(3) 0.0143(14) Uani 1 1 d . U . . .
C12A C 0.2999(9) 0.2268(9) 0.1644(3) 0.0111(13) Uani 1 1 d . U . . .
C13A C 0.3253(10) 0.1169(9) 0.1819(3) 0.0134(15) Uani 1 1 d . U . . .
H13A H 0.2910 0.1039 0.2068 0.016 Uiso 1 1 calc R U . . .
C14A C 0.4013(10) 0.0291(10) 0.1616(3) 0.0165(16) Uani 1 1 d . U . . .
H14A H 0.4178 -0.0472 0.1716 0.020 Uiso 1 1 calc R U . . .
C15A C 0.4537(10) 0.0529(10) 0.1263(3) 0.0182(16) Uani 1 1 d . U . . .
H15A H 0.5073 -0.0072 0.1121 0.022 Uiso 1 1 calc R U . . .
C16A C 0.4285(10) 0.1634(9) 0.1118(3) 0.0181(16) Uani 1 1 d . U . . .
H16A H 0.4665 0.1782 0.0877 0.022 Uiso 1 1 calc R U . . .
N21A N 0.0957(8) 0.4963(8) 0.1827(3) 0.0115(12) Uani 1 1 d . U . . .
N22A N 0.1858(8) 0.4246(8) 0.1620(2) 0.0106(13) Uani 1 1 d . U . . .
C23A C 0.2072(9) 0.3243(9) 0.1834(3) 0.0093(13) Uani 1 1 d . U . . .
C24A C 0.1367(9) 0.3318(9) 0.2163(3) 0.0110(14) Uani 1 1 d . U . . .
H24A H 0.1355 0.2735 0.2355 0.013 Uiso 1 1 calc R U . . .
C25A C 0.0652(9) 0.4466(9) 0.2154(3) 0.0116(15) Uani 1 1 d . U . . .
H25A H 0.0059 0.4823 0.2347 0.014 Uiso 1 1 calc R U . . .
C26A C 0.0436(9) 0.6142(9) 0.1689(3) 0.0116(14) Uani 1 1 d . U . . .
H26A H -0.0429 0.6397 0.1769 0.014 Uiso 1 1 calc R U . . .
H26B H 0.0509 0.6183 0.1401 0.014 Uiso 1 1 calc R U . . .
N31A N 0.1519(8) 0.4514(8) 0.3854(3) 0.0172(14) Uani 1 1 d . U . . .
C32A C 0.1805(10) 0.4613(9) 0.3472(3) 0.0156(13) Uani 1 1 d . U . . .
C33A C 0.1724(10) 0.3835(9) 0.3220(3) 0.0154(15) Uani 1 1 d . U . . .
H33A H 0.1935 0.3921 0.2951 0.019 Uiso 1 1 calc R U . . .
C34A C 0.1335(10) 0.2918(10) 0.3354(3) 0.0166(15) Uani 1 1 d . U . . .
H34A H 0.1274 0.2377 0.3180 0.020 Uiso 1 1 calc R U . . .
C35A C 0.1041(10) 0.2819(10) 0.3743(3) 0.0191(16) Uani 1 1 d . U . . .
H35A H 0.0775 0.2204 0.3847 0.023 Uiso 1 1 calc R U . . .
C36A C 0.1141(10) 0.3639(10) 0.3981(3) 0.0192(15) Uani 1 1 d . U . . .
H36A H 0.0929 0.3574 0.4251 0.023 Uiso 1 1 calc R U . . .
N41A N 0.2768(8) 0.6707(7) 0.2940(3) 0.0139(12) Uani 1 1 d . U . . .
N42A N 0.2586(8) 0.5683(7) 0.2968(3) 0.0130(13) Uani 1 1 d . U . . .
C43A C 0.2143(10) 0.5623(9) 0.3339(3) 0.0157(13) Uani 1 1 d . U . . .
C44A C 0.2080(10) 0.6581(9) 0.3535(3) 0.0163(15) Uani 1 1 d . U . . .
H44A H 0.1805 0.6732 0.3797 0.020 Uiso 1 1 calc R U . . .
C45A C 0.2495(10) 0.7268(9) 0.3274(3) 0.0155(15) Uani 1 1 d . U . . .
H45A H 0.2575 0.7990 0.3318 0.019 Uiso 1 1 calc R U . . .
C46A C 0.3252(10) 0.7076(9) 0.2575(3) 0.0136(14) Uani 1 1 d . U . . .
H46A H 0.3958 0.6449 0.2484 0.016 Uiso 1 1 calc R U . . .
H46B H 0.3532 0.7729 0.2621 0.016 Uiso 1 1 calc R U . . .
C51A C 0.1128(10) 0.8904(9) 0.1827(3) 0.0139(14) Uani 1 1 d . U . . .
C52A C 0.0655(9) 0.8081(9) 0.1702(3) 0.0127(14) Uani 1 1 d . U . . .
H52A H 0.0060 0.8305 0.1514 0.015 Uiso 1 1 calc R U . . .
C53A C 0.1024(9) 0.6945(9) 0.1843(3) 0.0110(13) Uani 1 1 d . U . . .
C54A C 0.1869(9) 0.6617(9) 0.2118(3) 0.0115(14) Uani 1 1 d . U . . .
H54A H 0.2120 0.5851 0.2218 0.014 Uiso 1 1 calc R U . . .
C55A C 0.2372(9) 0.7422(9) 0.2255(3) 0.0118(13) Uani 1 1 d . U . . .
C56A C 0.2017(9) 0.8520(9) 0.2102(3) 0.0114(14) Uani 1 1 d . U . . .
H56A H 0.2385 0.9042 0.2184 0.014 Uiso 1 1 calc R U . . .
C57A C 0.0756(11) 1.0097(10) 0.1660(4) 0.024(2) Uani 1 1 d . U . . .
H57A H 0.1312 1.0168 0.1442 0.036 Uiso 1 1 calc R U . . .
H57B H 0.0768 1.0617 0.1861 0.036 Uiso 1 1 calc R U . . .
H57C H -0.0057 1.0289 0.1568 0.036 Uiso 1 1 calc R U . . .
N11B N 0.1942(9) 0.3947(10) 0.0717(3) 0.0269(16) Uani 1 1 d . U . . .
C12B C 0.2458(12) 0.3728(12) 0.0350(4) 0.0292(15) Uani 1 1 d . U . . .
C13B C 0.1764(13) 0.3513(14) 0.0069(4) 0.0370(18) Uani 1 1 d . U . . .
H13B H 0.2105 0.3324 -0.0186 0.044 Uiso 1 1 calc R U . . .
C14B C 0.0604(13) 0.3572(14) 0.0159(4) 0.0407(19) Uani 1 1 d . U . . .
H14B H 0.0129 0.3488 -0.0042 0.049 Uiso 1 1 calc R U . . .
C15B C 0.0077(13) 0.3752(14) 0.0537(4) 0.0359(19) Uani 1 1 d . U . . .
H15B H -0.0713 0.3732 0.0608 0.043 Uiso 1 1 calc R U . . .
C16B C 0.0828(12) 0.3964(13) 0.0800(4) 0.0320(18) Uani 1 1 d . U . . .
H16B H 0.0510 0.4132 0.1058 0.038 Uiso 1 1 calc R U . . .
F22B F 0.4057(8) 0.3240(8) -0.0355(2) 0.0423(19) Uani 1 1 d . U . . .
C21B C 0.3742(11) 0.3719(11) 0.0309(3) 0.0235(14) Uani 1 1 d . U . . .
C22B C 0.4490(12) 0.3472(12) -0.0026(4) 0.0272(15) Uani 1 1 d . U . . .
C23B C 0.5660(11) 0.3501(11) -0.0038(4) 0.0268(16) Uani 1 1 d . U . . .
H23B H 0.6163 0.3344 -0.0268 0.032 Uiso 1 1 calc R U . . .
C24B C 0.6063(11) 0.3762(11) 0.0294(4) 0.0238(15) Uani 1 1 d . U . . .
C25B C 0.5351(10) 0.4015(10) 0.0637(3) 0.0191(16) Uani 1 1 d . U . . .
H25B H 0.5666 0.4209 0.0859 0.023 Uiso 1 1 calc R U . . .
C26B C 0.4184(10) 0.3983(10) 0.0652(3) 0.0163(15) Uani 1 1 d . U . . .
F24B F 0.7196(6) 0.3802(7) 0.0279(2) 0.0319(16) Uani 1 1 d . U . . .
N11C N 0.4112(8) 0.4723(9) 0.1455(3) 0.0191(14) Uani 1 1 d . U . . .
C12C C 0.4079(11) 0.5838(10) 0.1427(4) 0.0213(14) Uani 1 1 d . U . . .
C13C C 0.4794(11) 0.6187(12) 0.1671(4) 0.0276(17) Uani 1 1 d . U . . .
H13C H 0.4807 0.6952 0.1651 0.033 Uiso 1 1 calc R U . . .
C14C C 0.5478(11) 0.5428(12) 0.1940(4) 0.0300(17) Uani 1 1 d . U . . .
H14C H 0.5945 0.5674 0.2108 0.036 Uiso 1 1 calc R U . . .
C15C C 0.5480(11) 0.4324(12) 0.1963(4) 0.0267(17) Uani 1 1 d . U . . .
H15C H 0.5965 0.3788 0.2141 0.032 Uiso 1 1 calc R U . . .
C16C C 0.4764(10) 0.3995(11) 0.1723(4) 0.0217(16) Uani 1 1 d . U . . .
H16C H 0.4732 0.3237 0.1748 0.026 Uiso 1 1 calc R U . . .
F22C F 0.3759(8) 0.8237(6) 0.1191(3) 0.0416(18) Uani 1 1 d . U . . .
C21C C 0.3263(11) 0.6542(10) 0.1127(4) 0.0230(14) Uani 1 1 d . U . . .
C22C C 0.3093(12) 0.7667(11) 0.1034(4) 0.0297(15) Uani 1 1 d . U . . .
C23C C 0.2227(12) 0.8276(12) 0.0778(4) 0.0327(17) Uani 1 1 d . U . . .
H23C H 0.2089 0.9065 0.0717 0.039 Uiso 1 1 calc R U . . .
C24C C 0.1581(12) 0.7676(11) 0.0619(4) 0.0305(16) Uani 1 1 d . U . . .
C25C C 0.1756(11) 0.6544(11) 0.0692(3) 0.0235(17) Uani 1 1 d . U . . .
H25C H 0.1317 0.6166 0.0561 0.028 Uiso 1 1 calc R U . . .
C26C C 0.2585(11) 0.5941(10) 0.0962(3) 0.0196(15) Uani 1 1 d . U . . .
F24C F 0.0800(8) 0.8271(7) 0.0352(2) 0.045(2) Uani 1 1 d . U . . .
N11D N 0.1455(8) 1.2415(7) 0.6228(3) 0.0111(13) Uani 1 1 d . U . . .
C12D C 0.1119(9) 1.2585(9) 0.6609(3) 0.0136(13) Uani 1 1 d . U . . .
C13D C 0.0976(10) 1.3654(9) 0.6765(3) 0.0151(15) Uani 1 1 d . U . . .
H13D H 0.0697 1.3795 0.7028 0.018 Uiso 1 1 calc R U . . .
C14D C 0.1253(10) 1.4491(9) 0.6523(3) 0.0159(15) Uani 1 1 d . U . . .
H14D H 0.1200 1.5203 0.6623 0.019 Uiso 1 1 calc R U . . .
C15D C 0.1607(9) 1.4284(9) 0.6135(3) 0.0137(15) Uani 1 1 d . U . . .
H15D H 0.1776 1.4861 0.5968 0.016 Uiso 1 1 calc R U . . .
C16D C 0.1713(9) 1.3230(9) 0.5992(3) 0.0130(15) Uani 1 1 d . U . . .
H16D H 0.1969 1.3084 0.5728 0.016 Uiso 1 1 calc R U . . .
N21D N 0.0884(8) 0.9903(7) 0.6917(3) 0.0104(12) Uani 1 1 d . U . . .
N22D N 0.1162(7) 1.0657(7) 0.6661(3) 0.0101(13) Uani 1 1 d . U . . .
C23D C 0.0929(9) 1.1632(9) 0.6833(3) 0.0121(13) Uani 1 1 d . U . . .
C24D C 0.0464(9) 1.1489(9) 0.7214(3) 0.0126(14) Uani 1 1 d . U . . .
H24D H 0.0192 1.2052 0.7403 0.015 Uiso 1 1 calc R U . . .
C25D C 0.0480(9) 1.0391(9) 0.7258(3) 0.0128(14) Uani 1 1 d . U . . .
H25D H 0.0248 1.0030 0.7488 0.015 Uiso 1 1 calc R U . . .
C26D C 0.1121(9) 0.8718(9) 0.6830(3) 0.0114(14) Uani 1 1 d . U . . .
H26C H 0.0956 0.8674 0.6554 0.014 Uiso 1 1 calc R U . . .
H26D H 0.0572 0.8396 0.6995 0.014 Uiso 1 1 calc R U . . .
N31D N 0.2136(9) 1.0407(9) 0.8718(3) 0.0269(16) Uani 1 1 d . U . . .
C32D C 0.2636(10) 0.9444(11) 0.8534(4) 0.0230(15) Uani 1 1 d . U . . .
C33D C 0.2573(10) 0.8413(11) 0.8679(4) 0.0245(17) Uani 1 1 d . U . . .
H33D H 0.2948 0.7754 0.8536 0.029 Uiso 1 1 calc R U . . .
C34D C 0.1976(11) 0.8313(12) 0.9028(4) 0.0299(18) Uani 1 1 d . U . . .
H34D H 0.1940 0.7592 0.9130 0.036 Uiso 1 1 calc R U . . .
C35D C 0.1426(12) 0.9294(12) 0.9229(4) 0.0334(19) Uani 1 1 d . U . . .
H35D H 0.0981 0.9267 0.9468 0.040 Uiso 1 1 calc R U . . .
C36D C 0.1544(11) 1.0309(12) 0.9071(4) 0.0306(18) Uani 1 1 d . U . . .
H36D H 0.1197 1.0975 0.9214 0.037 Uiso 1 1 calc R U . . .
N41D N 0.4473(8) 0.9033(8) 0.7657(3) 0.0170(13) Uani 1 1 d . U . . .
N42D N 0.3981(8) 0.8647(8) 0.7982(3) 0.0179(14) Uani 1 1 d . U . . .
C43D C 0.3279(10) 0.9574(10) 0.8154(3) 0.0194(14) Uani 1 1 d . U . . .
C44D C 0.3300(10) 1.0548(11) 0.7938(3) 0.0203(16) Uani 1 1 d . U . . .
H44D H 0.2860 1.1311 0.7994 0.024 Uiso 1 1 calc R U . . .
C45D C 0.4097(10) 1.0184(10) 0.7621(3) 0.0189(16) Uani 1 1 d . U . . .
H45D H 0.4330 1.0647 0.7421 0.023 Uiso 1 1 calc R U . . .
C46D C 0.5147(10) 0.8241(10) 0.7374(3) 0.0172(15) Uani 1 1 d . U . . .
H46C H 0.5755 0.7609 0.7506 0.021 Uiso 1 1 calc R U . . .
H46D H 0.5573 0.8630 0.7183 0.021 Uiso 1 1 calc R U . . .
C51D C 0.2834(10) 0.6910(9) 0.6779(3) 0.0134(15) Uani 1 1 d . U . . .
H51D H 0.2312 0.6616 0.6651 0.016 Uiso 1 1 calc R U . . .
C52D C 0.2401(9) 0.8019(9) 0.6898(3) 0.0111(13) Uani 1 1 d . U . . .
C53D C 0.3175(9) 0.8440(9) 0.7095(3) 0.0114(14) Uani 1 1 d . U . . .
H53D H 0.2900 0.9195 0.7181 0.014 Uiso 1 1 calc R U . . .
C54D C 0.4330(10) 0.7762(9) 0.7163(3) 0.0147(13) Uani 1 1 d . U . . .
C55D C 0.4729(10) 0.6664(9) 0.7038(3) 0.0158(15) Uani 1 1 d . U . . .
H55D H 0.5523 0.6205 0.7089 0.019 Uiso 1 1 calc R U . . .
C56D C 0.4003(10) 0.6199(9) 0.6839(3) 0.0151(14) Uani 1 1 d . U . . .
C57D C 0.4438(10) 0.5003(10) 0.6706(4) 0.021(2) Uani 1 1 d . U . . .
H57D H 0.3965 0.4935 0.6491 0.032 Uiso 1 1 calc R U . . .
H57E H 0.4350 0.4476 0.6922 0.032 Uiso 1 1 calc R U . . .
H57F H 0.5285 0.4815 0.6617 0.032 Uiso 1 1 calc R U . . .
N11E N 0.0250(8) 1.0948(7) 0.5826(3) 0.0103(13) Uani 1 1 d . U . . .
C12E C 0.0228(10) 1.1164(9) 0.5438(3) 0.0125(13) Uani 1 1 d . U . . .
C13E C -0.0857(10) 1.1305(9) 0.5247(3) 0.0157(15) Uani 1 1 d . U . . .
H13E H -0.0897 1.1491 0.4975 0.019 Uiso 1 1 calc R U . . .
C14E C -0.1833(10) 1.1169(10) 0.5459(3) 0.0169(15) Uani 1 1 d . U . . .
H14E H -0.2543 1.1226 0.5332 0.020 Uiso 1 1 calc R U . . .
C15E C -0.1796(10) 1.0951(9) 0.5853(3) 0.0144(15) Uani 1 1 d . U . . .
H15E H -0.2479 1.0874 0.6003 0.017 Uiso 1 1 calc R U . . .
C16E C -0.0739(9) 1.0844(9) 0.6029(3) 0.0125(15) Uani 1 1 d . U . . .
H16E H -0.0708 1.0692 0.6302 0.015 Uiso 1 1 calc R U . . .
F22E F 0.0724(6) 1.1668(6) 0.46036(19) 0.0259(15) Uani 1 1 d . U . . .
C21E C 0.1368(10) 1.1204(9) 0.5248(3) 0.0151(13) Uani 1 1 d . U . . .
C22E C 0.1605(10) 1.1438(10) 0.4862(3) 0.0189(15) Uani 1 1 d . U . . .
C23E C 0.2710(11) 1.1497(10) 0.4711(4) 0.0205(16) Uani 1 1 d . U . . .
H23E H 0.2842 1.1675 0.4442 0.025 Uiso 1 1 calc R U . . .
C24E C 0.3615(10) 1.1284(10) 0.4970(3) 0.0183(15) Uani 1 1 d . U . . .
C25E C 0.3443(11) 1.0987(10) 0.5360(3) 0.0196(16) Uani 1 1 d . U . . .
H25E H 0.4089 1.0817 0.5528 0.024 Uiso 1 1 calc R U . . .
C26E C 0.2328(10) 1.0940(10) 0.5505(3) 0.0182(16) Uani 1 1 d . U . . .
F24E F 0.4672(6) 1.1339(6) 0.4825(2) 0.0275(16) Uani 1 1 d . U . . .
N11F N 0.3578(8) 1.0182(7) 0.6242(3) 0.0113(13) Uani 1 1 d . U . . .
C12F C 0.4296(10) 0.9134(9) 0.6169(3) 0.0141(13) Uani 1 1 d . U . . .
C13F C 0.5489(10) 0.8768(10) 0.6262(3) 0.0191(15) Uani 1 1 d . U . . .
H13F H 0.5977 0.8015 0.6210 0.023 Uiso 1 1 calc R U . . .
C14F C 0.5961(11) 0.9485(10) 0.6427(3) 0.0210(16) Uani 1 1 d . U . . .
H14F H 0.6782 0.9238 0.6487 0.025 Uiso 1 1 calc R U . . .
C15F C 0.5242(10) 1.0586(10) 0.6510(3) 0.0190(16) Uani 1 1 d . U . . .
H15F H 0.5558 1.1100 0.6626 0.023 Uiso 1 1 calc R U . . .
C16F C 0.4080(10) 1.0895(10) 0.6419(3) 0.0156(15) Uani 1 1 d . U . . .
H16F H 0.3578 1.1637 0.6479 0.019 Uiso 1 1 calc R U . . .
F22F F 0.5326(6) 0.6767(6) 0.5932(2) 0.0286(16) Uani 1 1 d . U . . .
C21F C 0.3695(10) 0.8407(9) 0.5993(3) 0.0152(13) Uani 1 1 d . U . . .
C22F C 0.4163(11) 0.7294(10) 0.5885(3) 0.0198(14) Uani 1 1 d . U . . .
C23F C 0.3519(11) 0.6703(10) 0.5740(3) 0.0203(15) Uani 1 1 d . U . . .
H23F H 0.3871 0.5934 0.5672 0.024 Uiso 1 1 calc R U . . .
C24F C 0.2307(11) 0.7276(9) 0.5696(3) 0.0184(15) Uani 1 1 d . U . . .
C25F C 0.1751(10) 0.8376(9) 0.5786(3) 0.0154(15) Uani 1 1 d . U . . .
H25F H 0.0923 0.8730 0.5746 0.018 Uiso 1 1 calc R U . . .
C26F C 0.2434(10) 0.8962(9) 0.5937(3) 0.0141(15) Uani 1 1 d . U . . .
F24F F 0.1620(7) 0.6681(6) 0.5559(2) 0.0294(16) Uani 1 1 d . U . . .
C1S C 0.496(2) 0.329(2) 0.5724(7) 0.095(6) Uani 1 1 d D U . . .
H1S1 H 0.4729 0.3964 0.5882 0.142 Uiso 1 1 calc R U . . .
H1S2 H 0.5830 0.2921 0.5731 0.142 Uiso 1 1 calc R U . . .
H1S3 H 0.4541 0.2757 0.5829 0.142 Uiso 1 1 calc R U . . .
C2S C 0.4648(18) 0.3632(18) 0.5325(6) 0.071(4) Uani 1 1 d D U . . .
H2S1 H 0.4983 0.4248 0.5232 0.085 Uiso 1 1 calc R U . . .
H2S2 H 0.5008 0.2977 0.5158 0.085 Uiso 1 1 calc R U . . .
O3S O 0.3368(13) 0.4022(11) 0.5291(4) 0.069(3) Uani 1 1 d D U . . .
C4S C 0.299(2) 0.4485(17) 0.4934(6) 0.068(4) Uani 1 1 d . U . . .
H4S1 H 0.3412 0.3959 0.4728 0.081 Uiso 1 1 calc R U . . .
H4S2 H 0.3171 0.5213 0.4882 0.081 Uiso 1 1 calc R U . . .
C5S C 0.167(2) 0.468(2) 0.4935(7) 0.083(5) Uani 1 1 d . U . . .
H5S1 H 0.1497 0.3967 0.5003 0.125 Uiso 1 1 calc R U . . .
H5S2 H 0.1383 0.4971 0.4677 0.125 Uiso 1 1 calc R U . . .
H5S3 H 0.1257 0.5244 0.5128 0.125 Uiso 1 1 calc R U . . .
N11S N 0.2473(9) 0.3680(9) 0.7522(3) 0.025(2) Uani 1 1 d . U . . .
O11S O 0.2181(9) 0.4713(8) 0.7410(3) 0.043(3) Uani 1 1 d . U . . .
O12S O 0.3535(10) 0.3068(10) 0.7475(4) 0.063(3) Uani 1 1 d . U . . .
O13S O 0.1719(9) 0.3282(8) 0.7673(3) 0.040(2) Uani 1 1 d . U . . .
N21S N 0.7882(8) 0.9684(8) 0.7140(3) 0.0139(18) Uani 1 1 d . U . . .
O21S O 0.8617(7) 0.8981(6) 0.7369(2) 0.0145(16) Uani 1 1 d . U . . .
O22S O 0.8270(7) 0.9862(6) 0.6799(2) 0.0168(17) Uani 1 1 d . U . . .
O23S O 0.6850(7) 1.0181(7) 0.7257(2) 0.0206(18) Uani 1 1 d . U . . .
N31S N 0.1323(13) 0.6067(13) 0.8511(4) 0.054(4) Uani 1 1 d . U . . .
C32S C 0.1397(12) 0.6572(13) 0.8216(4) 0.033(3) Uani 1 1 d . U . . .
C33S C 0.1462(11) 0.7191(12) 0.7843(4) 0.028(3) Uani 1 1 d . U . . .
H33B H 0.1823 0.6646 0.7641 0.043 Uiso 1 1 calc R U . . .
H33C H 0.1955 0.7691 0.7863 0.043 Uiso 1 1 calc R U . . .
H33E H 0.0653 0.7649 0.7774 0.043 Uiso 1 1 calc R U . . .
N41S N 0.8916(13) 0.6822(16) 0.0792(5) 0.065(4) Uani 1 1 d . U . . .
C42S C 0.8141(15) 0.6829(19) 0.1012(6) 0.060(4) Uani 1 1 d . U . . .
C43S C 0.7132(15) 0.7054(18) 0.1300(6) 0.062(5) Uani 1 1 d . U . . .
H43A H 0.7186 0.7625 0.1476 0.093 Uiso 1 1 calc R U . . .
H43B H 0.7157 0.6348 0.1451 0.093 Uiso 1 1 calc R U . . .
H43C H 0.6378 0.7337 0.1168 0.093 Uiso 1 1 calc R U . . .
C73S C 0.237(4) 0.070(7) 0.017(2) 0.157(13) Uiso 0.25 1 d D U P A 1
H73A H 0.1643 0.0724 0.0041 0.235 Uiso 0.25 1 calc R U P A 1
H73B H 0.2337 0.1474 0.0227 0.235 Uiso 0.25 1 calc R U P A 1
H73C H 0.2437 0.0227 0.0409 0.235 Uiso 0.25 1 calc R U P A 1
C72S C 0.343(3) 0.022(3) -0.0096(11) 0.156(9) Uiso 0.5 1 d D U P A 1
H72A H 0.3467 -0.0565 -0.0160 0.188 Uiso 0.5 1 calc R U P A 1
H72B H 0.3371 0.0688 -0.0341 0.188 Uiso 0.5 1 calc R U P A 1
O51S O 0.449(2) 0.019(3) 0.0103(9) 0.153(9) Uiso 0.5 1 d D U P A 1
C73' C 0.237(4) 0.070(7) 0.017(2) 0.157(13) Uiso 0.25 1 d . U P B 2
H73D H 0.1643 0.0727 0.0041 0.235 Uiso 0.25 1 calc R U P B 2
H73E H 0.2339 0.1473 0.0227 0.235 Uiso 0.25 1 calc R U P B 2
H73F H 0.2435 0.0225 0.0408 0.235 Uiso 0.25 1 calc R U P B 2
C72' C 0.343(3) 0.022(3) -0.0096(11) 0.156(9) Uiso 0.5 1 d . U P B 2
H72C H 0.2711 0.0500 0.0078 0.234 Uiso 0.5 1 calc R U P B 2
H72D H 0.3494 -0.0556 -0.0169 0.234 Uiso 0.5 1 calc R U P B 2
H72E H 0.3357 0.0718 -0.0330 0.234 Uiso 0.5 1 calc R U P B 2
C51' C 0.449(2) 0.019(3) 0.0103(9) 0.153(9) Uiso 0.5 1 d . U P B 2
H51A H 0.4394 0.0971 0.0179 0.183 Uiso 0.5 1 calc R U P B 2
H51B H 0.4523 -0.0295 0.0344 0.183 Uiso 0.5 1 calc R U P B 2

loop_
_atom_site_aniso_label
_atom_site_aniso_U_11
_atom_site_aniso_U_22
_atom_site_aniso_U_33
_atom_site_aniso_U_23
_atom_site_aniso_U_13
_atom_site_aniso_U_12
Ir1 0.0100(2) 0.0099(2) 0.0073(2) -0.00027(16) -0.00012(16) -0.00356(17)
Ir2 0.0071(2) 0.0058(2) 0.0072(2) 0.00102(16) -0.00160(15) -0.00082(16)
N11A 0.019(3) 0.009(3) 0.014(3) -0.004(2) 0.000(2) -0.003(2)
C12A 0.016(3) 0.009(2) 0.012(3) -0.003(2) -0.002(2) -0.008(2)
C13A 0.017(3) 0.011(3) 0.015(3) 0.000(3) -0.006(3) -0.009(3)
C14A 0.021(3) 0.012(3) 0.018(3) 0.000(3) -0.006(3) -0.006(3)
C15A 0.021(3) 0.012(3) 0.020(3) -0.003(3) -0.002(3) -0.001(3)
C16A 0.021(3) 0.011(3) 0.019(3) -0.003(3) 0.001(3) 0.001(3)
N21A 0.012(3) 0.015(2) 0.006(3) -0.001(2) 0.001(2) -0.003(2)
N22A 0.011(3) 0.015(3) 0.006(3) -0.003(2) 0.002(2) -0.004(2)
C23A 0.012(3) 0.011(2) 0.009(3) -0.003(2) 0.001(2) -0.010(2)
C24A 0.013(3) 0.014(3) 0.009(3) -0.002(3) 0.001(2) -0.010(3)
C25A 0.013(3) 0.016(3) 0.008(3) -0.001(3) 0.002(2) -0.007(3)
C26A 0.012(3) 0.015(3) 0.007(3) 0.000(2) 0.001(3) -0.003(2)
N31A 0.020(3) 0.014(3) 0.013(3) 0.001(3) -0.002(3) 0.000(3)
C32A 0.016(3) 0.014(3) 0.013(3) 0.001(2) -0.004(2) 0.000(2)
C33A 0.017(3) 0.015(3) 0.013(3) 0.001(3) -0.005(3) -0.004(3)
C34A 0.019(3) 0.015(3) 0.014(3) 0.000(3) -0.002(3) -0.004(3)
C35A 0.022(3) 0.017(3) 0.015(3) 0.001(3) -0.001(3) -0.001(3)
C36A 0.023(3) 0.016(3) 0.015(3) 0.002(3) -0.002(3) 0.000(3)
N41A 0.017(3) 0.007(2) 0.017(3) -0.001(2) -0.006(2) -0.002(2)
N42A 0.015(3) 0.009(3) 0.016(3) 0.001(2) -0.007(2) -0.005(2)
C43A 0.017(3) 0.012(2) 0.015(3) -0.001(2) -0.007(2) 0.001(2)
C44A 0.018(3) 0.011(3) 0.016(3) -0.002(2) -0.006(3) 0.002(3)
C45A 0.018(3) 0.009(3) 0.017(3) -0.003(2) -0.008(3) 0.000(3)
C46A 0.015(3) 0.010(3) 0.016(3) -0.003(3) -0.003(2) -0.003(3)
C51A 0.015(3) 0.014(3) 0.012(3) 0.000(3) -0.001(3) -0.002(2)
C52A 0.012(3) 0.015(3) 0.009(3) 0.000(3) -0.003(3) 0.000(3)
C53A 0.011(3) 0.013(3) 0.008(3) -0.001(2) 0.000(2) -0.002(2)
C54A 0.012(3) 0.011(3) 0.008(3) 0.002(3) -0.001(2) 0.000(2)
C55A 0.011(3) 0.010(3) 0.012(3) 0.000(2) 0.001(2) 0.000(2)
C56A 0.012(3) 0.010(3) 0.012(3) -0.002(3) 0.000(3) -0.003(3)
C57A 0.028(5) 0.013(4) 0.023(5) -0.001(4) -0.011(4) 0.007(4)
N11B 0.027(3) 0.046(4) 0.016(3) -0.007(3) -0.004(3) -0.022(3)
C12B 0.029(3) 0.045(3) 0.017(3) -0.009(3) 0.001(2) -0.015(3)
C13B 0.034(3) 0.058(4) 0.023(3) -0.012(3) -0.003(3) -0.018(3)
C14B 0.036(3) 0.065(4) 0.026(4) -0.010(4) -0.004(3) -0.021(4)
C15B 0.032(4) 0.060(4) 0.026(4) -0.006(4) -0.004(3) -0.027(4)
C16B 0.029(3) 0.054(4) 0.022(4) -0.005(3) -0.003(3) -0.026(3)
F22B 0.049(4) 0.059(5) 0.017(3) -0.019(3) 0.004(3) -0.012(4)
C21B 0.025(3) 0.034(3) 0.012(3) -0.008(3) 0.005(2) -0.010(3)
C22B 0.031(3) 0.036(3) 0.013(3) -0.009(3) 0.006(2) -0.007(3)
C23B 0.028(3) 0.032(4) 0.014(3) -0.004(3) 0.010(3) -0.003(3)
C24B 0.020(3) 0.032(3) 0.016(3) 0.002(3) 0.009(3) -0.006(3)
C25B 0.018(3) 0.027(3) 0.013(3) -0.002(3) 0.005(3) -0.009(3)
C26B 0.017(3) 0.025(3) 0.008(3) -0.003(3) 0.009(3) -0.011(3)
F24B 0.015(3) 0.047(4) 0.027(4) 0.002(3) 0.009(3) -0.004(3)
N11C 0.014(3) 0.027(3) 0.018(3) -0.008(3) -0.002(3) -0.007(3)
C12C 0.020(3) 0.025(3) 0.021(3) -0.011(3) 0.002(2) -0.008(3)
C13C 0.024(3) 0.033(3) 0.027(4) -0.013(3) -0.002(3) -0.008(3)
C14C 0.022(3) 0.040(4) 0.030(4) -0.012(3) -0.006(3) -0.007(3)
C15C 0.017(3) 0.039(4) 0.024(4) -0.007(3) -0.003(3) -0.007(3)
C16C 0.015(3) 0.031(3) 0.019(3) -0.003(3) 0.000(3) -0.007(3)
F22C 0.057(4) 0.024(4) 0.049(5) -0.011(3) 0.015(3) -0.021(3)
C21C 0.026(3) 0.023(3) 0.018(3) -0.008(2) 0.008(2) -0.005(2)
C22C 0.036(3) 0.024(3) 0.024(3) -0.007(3) 0.014(3) -0.004(3)
C23C 0.040(4) 0.025(3) 0.022(3) 0.000(3) 0.017(3) 0.002(3)
C24C 0.035(3) 0.026(3) 0.016(3) 0.005(3) 0.011(3) 0.008(3)
C25C 0.025(3) 0.025(3) 0.010(3) 0.002(3) 0.011(3) 0.004(3)
C26C 0.023(3) 0.021(3) 0.011(3) -0.003(3) 0.006(3) -0.003(3)
F24C 0.052(4) 0.036(4) 0.023(4) 0.016(3) 0.003(3) 0.015(3)
N11D 0.013(3) 0.003(3) 0.017(3) -0.002(2) -0.002(3) -0.002(2)
C12D 0.012(3) 0.010(2) 0.016(3) 0.000(2) -0.002(2) 0.000(2)
C13D 0.013(3) 0.012(3) 0.019(3) -0.004(3) -0.002(3) -0.002(3)
C14D 0.016(3) 0.009(3) 0.021(3) -0.006(3) 0.001(3) -0.002(3)
C15D 0.015(3) 0.007(3) 0.020(3) -0.002(3) 0.001(3) -0.005(3)
C16D 0.015(3) 0.007(3) 0.018(3) -0.001(3) -0.001(3) -0.005(3)
N21D 0.011(3) 0.011(2) 0.008(2) 0.000(2) -0.001(2) -0.001(2)
N22D 0.011(3) 0.009(2) 0.009(3) 0.001(2) -0.002(2) 0.000(2)
C23D 0.010(3) 0.011(2) 0.013(3) -0.001(2) -0.002(2) -0.001(2)
C24D 0.009(3) 0.015(3) 0.012(3) -0.001(3) 0.000(3) -0.001(3)
C25D 0.011(3) 0.014(3) 0.010(3) -0.002(2) -0.001(3) 0.001(3)
C26D 0.014(3) 0.011(3) 0.007(3) 0.002(3) -0.003(3) -0.001(3)
N31D 0.020(3) 0.035(3) 0.020(3) -0.002(3) -0.003(3) 0.000(3)
C32D 0.015(3) 0.031(3) 0.021(3) -0.001(3) -0.004(2) -0.002(3)
C33D 0.015(3) 0.033(3) 0.024(3) -0.001(3) -0.001(3) -0.004(3)
C34D 0.020(3) 0.039(4) 0.025(4) 0.002(3) 0.000(3) -0.001(3)
C35D 0.023(4) 0.042(4) 0.026(4) 0.001(3) 0.002(3) 0.002(3)
C36D 0.021(3) 0.041(4) 0.023(4) -0.004(3) 0.002(3) 0.001(3)
N41D 0.013(3) 0.022(3) 0.016(3) 0.004(2) -0.008(2) -0.004(2)
N42D 0.014(3) 0.022(3) 0.016(3) 0.002(2) -0.007(2) -0.003(3)
C43D 0.015(3) 0.025(3) 0.019(3) -0.001(2) -0.008(2) -0.005(2)
C44D 0.019(3) 0.023(3) 0.019(3) -0.003(3) -0.010(3) -0.005(3)
C45D 0.017(3) 0.023(3) 0.016(3) 0.002(3) -0.011(3) -0.004(3)
C46D 0.014(3) 0.022(3) 0.014(3) 0.005(3) -0.006(2) -0.003(3)
C51D 0.015(3) 0.011(3) 0.013(3) 0.005(3) 0.001(3) -0.003(2)
C52D 0.013(3) 0.010(2) 0.010(3) 0.004(2) -0.001(2) -0.004(2)
C53D 0.011(3) 0.012(3) 0.011(3) 0.004(3) -0.001(3) -0.005(2)
C54D 0.014(3) 0.016(3) 0.012(3) 0.005(2) -0.002(2) -0.003(2)
C55D 0.014(3) 0.016(3) 0.015(3) 0.007(3) -0.001(3) -0.001(3)
C56D 0.014(3) 0.014(3) 0.015(3) 0.008(3) 0.000(3) -0.003(2)
C57D 0.011(5) 0.021(4) 0.029(5) 0.002(4) -0.003(4) -0.001(4)
N11E 0.011(3) 0.008(3) 0.012(3) 0.000(2) -0.004(2) -0.002(2)
C12E 0.016(3) 0.011(3) 0.012(3) -0.001(2) -0.004(2) -0.006(2)
C13E 0.019(3) 0.016(3) 0.015(3) -0.003(3) -0.006(3) -0.007(3)
C14E 0.018(3) 0.017(3) 0.017(3) -0.004(3) -0.006(3) -0.006(3)
C15E 0.014(3) 0.015(3) 0.016(3) -0.004(3) -0.003(3) -0.005(3)
C16E 0.012(3) 0.010(3) 0.015(3) -0.002(3) -0.002(2) -0.002(3)
F22E 0.031(3) 0.032(4) 0.012(3) 0.010(3) -0.008(3) -0.007(3)
C21E 0.018(3) 0.014(3) 0.012(3) 0.001(2) -0.003(2) -0.004(2)
C22E 0.022(3) 0.019(3) 0.013(3) 0.002(3) -0.004(2) -0.003(3)
C23E 0.025(3) 0.018(3) 0.015(3) 0.006(3) 0.000(3) -0.003(3)
C24E 0.021(3) 0.017(3) 0.016(3) 0.008(3) 0.002(2) -0.006(3)
C25E 0.023(3) 0.018(3) 0.015(3) 0.007(3) -0.004(3) -0.003(3)
C26E 0.023(3) 0.016(3) 0.013(3) 0.006(3) -0.006(3) -0.002(3)
F24E 0.022(3) 0.029(4) 0.027(4) 0.003(3) 0.012(3) -0.006(3)
N11F 0.012(3) 0.009(3) 0.012(3) 0.006(2) -0.003(2) -0.003(2)
C12F 0.018(3) 0.010(3) 0.013(3) 0.007(2) -0.002(2) -0.002(2)
C13F 0.018(3) 0.019(3) 0.016(3) 0.010(3) -0.001(3) -0.001(3)
C14F 0.018(3) 0.024(3) 0.018(3) 0.010(3) -0.003(3) -0.004(3)
C15F 0.018(3) 0.022(3) 0.018(3) 0.007(3) -0.006(3) -0.008(3)
C16F 0.015(3) 0.017(3) 0.015(3) 0.005(3) -0.004(3) -0.006(3)
F22F 0.021(3) 0.021(3) 0.032(4) 0.000(3) -0.002(3) 0.009(3)
C21F 0.019(3) 0.011(2) 0.014(3) 0.004(2) -0.002(2) -0.002(2)
C22F 0.024(3) 0.013(3) 0.017(3) 0.004(3) -0.003(3) 0.002(2)
C23F 0.028(3) 0.011(3) 0.016(3) 0.002(3) -0.002(3) 0.001(3)
C24F 0.028(3) 0.009(3) 0.017(3) -0.001(3) -0.007(3) -0.003(2)
C25F 0.022(3) 0.008(3) 0.013(3) 0.003(3) -0.006(3) 0.000(3)
C26F 0.020(3) 0.006(3) 0.012(3) 0.004(3) -0.004(3) 0.001(2)
F24F 0.048(4) 0.015(3) 0.029(4) -0.003(3) -0.018(3) -0.010(3)
C1S 0.110(14) 0.062(12) 0.099(12) -0.009(11) 0.007(11) -0.010(11)
C2S 0.077(8) 0.066(8) 0.076(8) -0.031(8) 0.031(8) -0.033(7)
O3S 0.083(7) 0.064(7) 0.055(6) -0.010(5) 0.033(6) -0.023(6)
C4S 0.102(8) 0.060(8) 0.051(7) -0.008(7) 0.025(7) -0.045(8)
C5S 0.114(11) 0.075(12) 0.058(11) -0.015(10) -0.017(11) -0.019(12)
N11S 0.024(5) 0.017(4) 0.041(6) 0.002(4) -0.020(4) -0.011(4)
O11S 0.033(5) 0.030(5) 0.061(7) 0.001(5) -0.002(5) -0.005(4)
O12S 0.030(5) 0.050(7) 0.103(10) 0.005(7) -0.007(6) -0.007(5)
O13S 0.035(5) 0.029(5) 0.042(6) 0.005(4) 0.012(4) 0.006(4)
N21S 0.012(4) 0.014(4) 0.017(4) 0.003(4) -0.002(3) -0.006(3)
O21S 0.018(4) 0.007(4) 0.016(4) 0.004(3) -0.003(3) -0.002(3)
O22S 0.019(4) 0.016(4) 0.015(4) 0.006(3) 0.003(3) -0.006(3)
O23S 0.016(4) 0.026(4) 0.019(4) -0.004(4) -0.001(3) -0.005(3)
N31S 0.061(8) 0.068(9) 0.035(7) 0.009(6) -0.004(6) -0.026(7)
C32S 0.029(6) 0.048(8) 0.024(6) -0.004(5) -0.002(5) -0.014(6)
C33S 0.018(6) 0.045(8) 0.017(6) -0.012(5) 0.000(5) 0.001(6)
N41S 0.046(8) 0.103(12) 0.048(9) 0.000(8) -0.007(6) -0.026(8)
C42S 0.035(7) 0.104(11) 0.051(9) 0.011(9) -0.015(6) -0.034(8)
C43S 0.036(8) 0.084(12) 0.073(11) 0.012(10) -0.008(7) -0.030(8)

loop_
_atom_type_symbol
_atom_type_description
_atom_type_scat_dispersion_real
_atom_type_scat_dispersion_imag
_atom_type_scat_source
C C 0.0033 0.0016 'International Tables Vol C Tables 4.2.6.8 and 6.1.1.4'
N N 0.0061 0.0033 'International Tables Vol C Tables 4.2.6.8 and 6.1.1.4'
O O 0.0106 0.0060 'International Tables Vol C Tables 4.2.6.8 and 6.1.1.4'
F F 0.0171 0.0103 'International Tables Vol C Tables 4.2.6.8 and 6.1.1.4'
Ir Ir -1.4442 7.9887 'International Tables Vol C Tables 4.2.6.8 and 6.1.1.4'
H H 0.0000 0.0000 'International Tables Vol C Tables 4.2.6.8 and 6.1.1.4'

loop_
_geom_angle_atom_site_label_1
_geom_angle_atom_site_label_2
_geom_angle_atom_site_label_3
_geom_angle
_geom_angle_site_symmetry_1
C26B Ir1 C26C 87.9(5) .
C26B Ir1 N11C 94.4(4) .
C26C Ir1 N11C 80.2(5) .
C26B Ir1 N11B 81.2(4) .
C26C Ir1 N11B 94.4(5) .
N11C Ir1 N11B 173.2(4) .
C26B Ir1 N22A 169.5(4) .
C26C Ir1 N22A 102.6(4) .
N11C Ir1 N22A 88.0(4) .
N11B Ir1 N22A 97.2(4) .
C26B Ir1 N11A 93.2(4) .
C26C Ir1 N11A 176.5(4) .
N11C Ir1 N11A 96.3(4) .
N11B Ir1 N11A 89.1(4) .
N22A Ir1 N11A 76.3(3) .
C26E Ir2 N11F 94.8(4) .
C26E Ir2 N11E 80.1(4) .
N11F Ir2 N11E 171.8(4) .
C26E Ir2 C26F 85.5(5) .
N11F Ir2 C26F 79.8(4) .
N11E Ir2 C26F 93.3(4) .
C26E Ir2 N22D 169.4(4) .
N11F Ir2 N22D 91.0(3) .
N11E Ir2 N22D 95.0(3) .
C26F Ir2 N22D 104.2(4) .
C26E Ir2 N11D 95.5(4) .
N11F Ir2 N11D 94.0(3) .
N11E Ir2 N11D 93.0(3) .
C26F Ir2 N11D 173.8(4) .
N22D Ir2 N11D 75.2(3) .
C16A N11A C12A 117.4(9) .
C16A N11A Ir1 126.9(8) .
C12A N11A Ir1 115.8(7) .
N11A C12A C13A 123.6(10) .
N11A C12A C23A 116.8(9) .
C13A C12A C23A 119.6(9) .
C14A C13A C12A 117.4(10) .
C14A C13A H13A 121.3 .
C12A C13A H13A 121.3 .
C13A C14A C15A 119.1(10) .
C13A C14A H14A 120.4 .
C15A C14A H14A 120.4 .
C16A C15A C14A 120.0(11) .
C16A C15A H15A 120.0 .
C14A C15A H15A 120.0 .
N11A C16A C15A 122.3(11) .
N11A C16A H16A 118.8 .
C15A C16A H16A 118.8 .
C25A N21A N22A 112.2(9) .
C25A N21A C26A 127.2(9) .
N22A N21A C26A 120.6(8) .
N21A N22A C23A 103.3(8) .
N21A N22A Ir1 139.6(7) .
C23A N22A Ir1 117.0(7) .
C24A C23A N22A 113.4(10) .
C24A C23A C12A 133.1(10) .
N22A C23A C12A 113.5(9) .
C23A C24A C25A 103.4(9) .
C23A C24A H24A 128.3 .
C25A C24A H24A 128.3 .
N21A C25A C24A 107.6(9) .
N21A C25A H25A 126.2 .
C24A C25A H25A 126.2 .
N21A C26A C53A 113.3(9) .
N21A C26A H26A 108.9 .
C53A C26A H26A 108.9 .
N21A C26A H26B 108.9 .
C53A C26A H26B 108.9 .
H26A C26A H26B 107.7 .
C36A N31A C32A 118.1(10) .
N31A C32A C33A 121.3(10) .
N31A C32A C43A 116.6(10) .
C33A C32A C43A 122.0(10) .
C32A C33A C34A 120.6(11) .
C32A C33A H33A 119.7 .
C34A C33A H33A 119.7 .
C35A C34A C33A 118.1(11) .
C35A C34A H34A 120.9 .
C33A C34A H34A 120.9 .
C34A C35A C36A 118.2(11) .
C34A C35A H35A 120.9 .
C36A C35A H35A 120.9 .
N31A C36A C35A 123.8(11) .
N31A C36A H36A 118.1 .
C35A C36A H36A 118.1 .
N42A N41A C45A 113.8(9) .
N42A N41A C46A 118.9(9) .
C45A N41A C46A 127.3(9) .
N41A N42A C43A 103.0(9) .
N42A C43A C44A 111.5(10) .
N42A C43A C32A 118.4(10) .
C44A C43A C32A 130.2(11) .
C45A C44A C43A 106.1(10) .
C45A C44A H44A 126.9 .
C43A C44A H44A 126.9 .
N41A C45A C44A 105.6(10) .
N41A C45A H45A 127.2 .
C44A C45A H45A 127.2 .
N41A C46A C55A 114.4(9) .
N41A C46A H46A 108.7 .
C55A C46A H46A 108.7 .
N41A C46A H46B 108.7 .
C55A C46A H46B 108.7 .
H46A C46A H46B 107.6 .
C52A C51A C56A 116.1(10) .
C52A C51A C57A 121.6(10) .
C56A C51A C57A 122.2(10) .
C53A C52A C51A 122.7(10) .
C53A C52A H52A 118.6 .
C51A C52A H52A 118.6 .
C54A C53A C52A 119.0(10) .
C54A C53A C26A 123.2(9) .
C52A C53A C26A 117.7(9) .
C53A C54A C55A 120.3(10) .
C53A C54A H54A 119.8 .
C55A C54A H54A 119.8 .
C56A C55A C54A 119.1(10) .
C56A C55A C46A 120.7(10) .
C54A C55A C46A 120.2(9) .
C55A C56A C51A 122.6(10) .
C55A C56A H56A 118.7 .
C51A C56A H56A 118.7 .
C51A C57A H57A 109.5 .
C51A C57A H57B 109.5 .
H57A C57A H57B 109.5 .
C51A C57A H57C 109.5 .
H57A C57A H57C 109.5 .
H57B C57A H57C 109.5 .
C16B N11B C12B 120.9(11) .
C16B N11B Ir1 123.5(9) .
C12B N11B Ir1 115.5(8) .
N11B C12B C13B 117.8(12) .
N11B C12B C21B 113.7(11) .
C13B C12B C21B 128.5(12) .
C14B C13B C12B 120.1(13) .
C14B C13B H13B 119.9 .
C12B C13B H13B 119.9 .
C13B C14B C15B 122.7(13) .
C13B C14B H14B 118.7 .
C15B C14B H14B 118.7 .
C16B C15B C14B 113.4(12) .
C16B C15B H15B 123.3 .
C14B C15B H15B 123.3 .
N11B C16B C15B 124.8(13) .
N11B C16B H16B 117.6 .
C15B C16B H16B 117.6 .
C22B C21B C26B 119.9(11) .
C22B C21B C12B 125.6(12) .
C26B C21B C12B 114.5(10) .
F22B C22B C23B 118.7(11) .
F22B C22B C21B 119.7(12) .
C23B C22B C21B 121.6(12) .
C24B C23B C22B 117.5(11) .
C24B C23B H23B 121.2 .
C22B C23B H23B 121.2 .
F24B C24B C23B 117.3(11) .
F24B C24B C25B 119.5(11) .
C23B C24B C25B 123.2(12) .
C26B C25B C24B 119.7(11) .
C26B C25B H25B 120.2 .
C24B C25B H25B 120.2 .
C25B C26B C21B 118.2(10) .
C25B C26B Ir1 126.9(9) .
C21B C26B Ir1 115.0(8) .
C16C N11C C12C 120.7(10) .
C16C N11C Ir1 122.2(8) .
C12C N11C Ir1 116.8(8) .
N11C C12C C13C 118.2(11) .
N11C C12C C21C 113.8(10) .
C13C C12C C21C 128.0(12) .
C14C C13C C12C 120.5(13) .
C14C C13C H13C 119.7 .
C12C C13C H13C 119.7 .
C15C C14C C13C 119.7(12) .
C15C C14C H14C 120.1 .
C13C C14C H14C 120.1 .
C14C C15C C16C 119.0(12) .
C14C C15C H15C 120.5 .
C16C C15C H15C 120.5 .
N11C C16C C15C 121.7(12) .
N11C C16C H16C 119.1 .
C15C C16C H16C 119.1 .
C22C C21C C26C 121.5(12) .
C22C C21C C12C 125.5(12) .
C26C C21C C12C 112.8(11) .
F22C C22C C21C 121.1(13) .
F22C C22C C23C 117.7(12) .
C21C C22C C23C 121.2(14) .
C24C C23C C22C 116.5(13) .
C24C C23C H23C 121.7 .
C22C C23C H23C 121.7 .
F24C C24C C25C 120.5(14) .
F24C C24C C23C 115.3(12) .
C25C C24C C23C 124.0(13) .
C24C C25C C26C 119.7(13) .
C24C C25C H25C 120.2 .
C26C C25C H25C 120.2 .
C25C C26C C21C 117.0(11) .
C25C C26C Ir1 126.9(10) .
C21C C26C Ir1 116.0(9) .
C16D N11D C12D 121.5(9) .
C16D N11D Ir2 123.1(7) .
C12D N11D Ir2 114.4(7) .
N11D C12D C13D 120.2(10) .
N11D C12D C23D 116.0(10) .
C13D C12D C23D 123.9(10) .
C14D C13D C12D 118.3(11) .
C14D C13D H13D 120.8 .
C12D C13D H13D 120.8 .
C15D C14D C13D 119.9(11) .
C15D C14D H14D 120.1 .
C13D C14D H14D 120.1 .
C14D C15D C16D 119.9(10) .
C14D C15D H15D 120.1 .
C16D C15D H15D 120.1 .
N11D C16D C15D 120.2(10) .
N11D C16D H16D 119.9 .
C15D C16D H16D 119.9 .
N22D N21D C25D 109.8(9) .
N22D N21D C26D 122.2(8) .
C25D N21D C26D 127.7(9) .
C23D N22D N21D 108.2(9) .
C23D N22D Ir2 115.5(7) .
N21D N22D Ir2 136.2(7) .
N22D C23D C24D 107.9(9) .
N22D C23D C12D 118.3(10) .
C24D C23D C12D 133.8(10) .
C25D C24D C23D 106.4(10) .
C25D C24D H24D 126.8 .
C23D C24D H24D 126.8 .
N21D C25D C24D 107.7(10) .
N21D C25D H25D 126.2 .
C24D C25D H25D 126.2 .
N21D C26D C52D 111.9(9) .
N21D C26D H26C 109.2 .
C52D C26D H26C 109.2 .
N21D C26D H26D 109.2 .
C52D C26D H26D 109.2 .
H26C C26D H26D 107.9 .
C32D N31D C36D 116.1(11) .
N31D C32D C33D 123.2(12) .
N31D C32D C43D 115.0(11) .
C33D C32D C43D 121.9(12) .
C32D C33D C34D 121.0(13) .
C32D C33D H33D 119.5 .
C34D C33D H33D 119.5 .
C33D C34D C35D 118.2(13) .
C33D C34D H34D 120.9 .
C35D C34D H34D 120.9 .
C36D C35D C34D 118.1(13) .
C36D C35D H35D 120.9 .
C34D C35D H35D 120.9 .
N31D C36D C35D 123.4(13) .
N31D C36D H36D 118.3 .
C35D C36D H36D 118.3 .
N42D N41D C45D 111.7(10) .
N42D N41D C46D 119.6(9) .
C45D N41D C46D 127.9(10) .
C43D N42D N41D 105.5(9) .
N42D C43D C44D 110.9(11) .
N42D C43D C32D 119.1(11) .
C44D C43D C32D 129.9(11) .
C43D C44D C45D 105.9(11) .
C43D C44D H44D 127.0 .
C45D C44D H44D 127.0 .
N41D C45D C44D 105.8(11) .
N41D C45D H45D 127.1 .
C44D C45D H45D 127.1 .
N41D C46D C54D 111.2(9) .
N41D C46D H46C 109.4 .
C54D C46D H46C 109.4 .
N41D C46D H46D 109.4 .
C54D C46D H46D 109.4 .
H46C C46D H46D 108.0 .
C52D C51D C56D 123.3(11) .
C52D C51D H51D 118.3 .
C56D C51D H51D 118.3 .
C51D C52D C53D 117.9(10) .
C51D C52D C26D 119.8(10) .
C53D C52D C26D 122.2(10) .
C54D C53D C52D 120.6(10) .
C54D C53D H53D 119.7 .
C52D C53D H53D 119.7 .
C55D C54D C53D 119.7(11) .
C55D C54D C46D 120.8(10) .
C53D C54D C46D 119.4(10) .
C54D C55D C56D 122.4(10) .
C54D C55D H55D 118.8 .
C56D C55D H55D 118.8 .
C51D C56D C55D 116.1(11) .
C51D C56D C57D 121.7(10) .
C55D C56D C57D 122.2(10) .
C56D C57D H57D 109.5 .
C56D C57D H57E 109.5 .
H57D C57D H57E 109.5 .
C56D C57D H57F 109.5 .
H57D C57D H57F 109.5 .
H57E C57D H57F 109.5 .
C12E N11E C16E 119.8(9) .
C12E N11E Ir2 116.3(7) .
C16E N11E Ir2 123.7(7) .
N11E C12E C13E 119.4(10) .
N11E C12E C21E 114.7(9) .
C13E C12E C21E 125.8(10) .
C14E C13E C12E 119.4(10) .
C14E C13E H13E 120.3 .
C12E C13E H13E 120.3 .
C13E C14E C15E 120.4(11) .
C13E C14E H14E 119.8 .
C15E C14E H14E 119.8 .
C14E C15E C16E 118.5(10) .
C14E C15E H15E 120.8 .
C16E C15E H15E 120.8 .
N11E C16E C15E 122.5(10) .
N11E C16E H16E 118.7 .
C15E C16E H16E 118.7 .
C22E C21E C26E 118.3(10) .
C22E C21E C12E 127.8(10) .
C26E C21E C12E 113.9(10) .
F22E C22E C21E 120.4(10) .
F22E C22E C23E 115.9(10) .
C21E C22E C23E 123.6(11) .
C22E C23E C24E 116.9(11) .
C22E C23E H23E 121.6 .
C24E C23E H23E 121.6 .
F24E C24E C23E 116.8(10) .
F24E C24E C25E 121.2(11) .
C23E C24E C25E 122.0(11) .
C26E C25E C24E 120.0(11) .
C26E C25E H25E 120.0 .
C24E C25E H25E 120.0 .
C25E C26E C21E 119.1(10) .
C25E C26E Ir2 125.8(9) .
C21E C26E Ir2 114.9(8) .
C12F N11F C16F 117.1(9) .
C12F N11F Ir2 118.1(8) .
C16F N11F Ir2 124.8(7) .
N11F C12F C13F 121.8(11) .
N11F C12F C21F 114.3(9) .
C13F C12F C21F 123.9(10) .
C14F C13F C12F 119.9(11) .
C14F C13F H13F 120.0 .
C12F C13F H13F 120.0 .
C13F C14F C15F 120.2(11) .
C13F C14F H14F 119.9 .
C15F C14F H14F 119.9 .
C16F C15F C14F 117.5(12) .
C16F C15F H15F 121.2 .
C14F C15F H15F 121.2 .
C15F C16F N11F 123.5(11) .
C15F C16F H16F 118.3 .
N11F C16F H16F 118.3 .
C22F C21F C26F 116.9(10) .
C22F C21F C12F 129.3(10) .
C26F C21F C12F 113.8(10) .
F22F C22F C23F 117.9(11) .
F22F C22F C21F 117.9(11) .
C23F C22F C21F 124.2(11) .
C22F C23F C24F 116.5(11) .
C22F C23F H23F 121.7 .
C24F C23F H23F 121.7 .
C25F C24F F24F 117.7(10) .
C25F C24F C23F 124.6(11) .
F24F C24F C23F 117.7(10) .
C24F C25F C26F 117.7(11) .
C24F C25F H25F 121.2 .
C26F C25F H25F 121.2 .
C25F C26F C21F 120.2(10) .
C25F C26F Ir2 126.2(8) .
C21F C26F Ir2 113.5(8) .
C2S C1S H1S1 109.5 .
C2S C1S H1S2 109.5 .
H1S1 C1S H1S2 109.5 .
C2S C1S H1S3 109.5 .
H1S1 C1S H1S3 109.5 .
H1S2 C1S H1S3 109.5 .
O3S C2S C1S 111.6(17) .
O3S C2S H2S1 109.3 .
C1S C2S H2S1 109.3 .
O3S C2S H2S2 109.3 .
C1S C2S H2S2 109.3 .
H2S1 C2S H2S2 108.0 .
C4S O3S C2S 115.3(15) .
O3S C4S C5S 107.8(16) .
O3S C4S H4S1 110.1 .
C5S C4S H4S1 110.1 .
O3S C4S H4S2 110.1 .
C5S C4S H4S2 110.1 .
H4S1 C4S H4S2 108.5 .
C4S C5S H5S1 109.5 .
C4S C5S H5S2 109.5 .
H5S1 C5S H5S2 109.5 .
C4S C5S H5S3 109.5 .
H5S1 C5S H5S3 109.5 .
H5S2 C5S H5S3 109.5 .
O13S N11S O12S 120.3(11) .
O13S N11S O11S 119.9(11) .
O12S N11S O11S 119.8(11) .
O23S N21S O22S 121.7(9) .
O23S N21S O21S 120.4(9) .
O22S N21S O21S 117.8(8) .
N31S C32S C33S 178.2(16) .
C32S C33S H33B 109.5 .
C32S C33S H33C 109.5 .
H33B C33S H33C 109.5 .
C32S C33S H33E 109.5 .
H33B C33S H33E 109.5 .
H33C C33S H33E 109.5 .
N41S C42S C43S 170(2) .
C42S C43S H43A 109.5 .
C42S C43S H43B 109.5 .
H43A C43S H43B 109.5 .
C42S C43S H43C 109.5 .
H43A C43S H43C 109.5 .
H43B C43S H43C 109.5 .
C72S C73S H73A 109.5 .
C72S C73S H73B 109.5 .
H73A C73S H73B 109.5 .
C72S C73S H73C 109.5 .
H73A C73S H73C 109.5 .
H73B C73S H73C 109.5 .
O51S C72S C73S 108(3) .
O51S C72S H72A 110.2 .
C73S C72S H72A 110.2 .
O51S C72S H72B 110.2 .
C73S C72S H72B 110.2 .
H72A C72S H72B 108.5 .
O51S O51S C72S 115(4) 2_655

loop_
_geom_bond_atom_site_label_1
_geom_bond_atom_site_label_2
_geom_bond_distance
_geom_bond_site_symmetry_2
Ir1 C26B 2.002(10) .
Ir1 C26C 2.011(12) .
Ir1 N11C 2.032(9) .
Ir1 N11B 2.057(10) .
Ir1 N22A 2.141(8) .
Ir1 N11A 2.148(9) .
Ir2 C26E 2.007(11) .
Ir2 N11F 2.036(9) .
Ir2 N11E 2.043(9) .
Ir2 C26F 2.051(11) .
Ir2 N22D 2.164(9) .
Ir2 N11D 2.191(8) .
N11A C16A 1.336(14) .
N11A C12A 1.342(14) .
C12A C13A 1.402(15) .
C12A C23A 1.501(15) .
C13A C14A 1.368(16) .
C13A H13A 0.9500 .
C14A C15A 1.379(16) .
C14A H14A 0.9500 .
C15A C16A 1.374(15) .
C15A H15A 0.9500 .
C16A H16A 0.9500 .
N21A C25A 1.329(13) .
N21A N22A 1.344(12) .
N21A C26A 1.457(13) .
N22A C23A 1.363(13) .
C23A C24A 1.349(15) .
C24A C25A 1.407(15) .
C24A H24A 0.9500 .
C25A H25A 0.9500 .
C26A C53A 1.516(15) .
C26A H26A 0.9900 .
C26A H26B 0.9900 .
N31A C36A 1.331(15) .
N31A C32A 1.342(14) .
C32A C33A 1.368(16) .
C32A C43A 1.463(16) .
C33A C34A 1.391(16) .
C33A H33A 0.9500 .
C34A C35A 1.371(16) .
C34A H34A 0.9500 .
C35A C36A 1.384(17) .
C35A H35A 0.9500 .
C36A H36A 0.9500 .
N41A N42A 1.347(12) .
N41A C45A 1.348(15) .
N41A C46A 1.451(14) .
N42A C43A 1.353(15) .
C43A C44A 1.382(16) .
C44A C45A 1.367(16) .
C44A H44A 0.9500 .
C45A H45A 0.9500 .
C46A C55A 1.513(15) .
C46A H46A 0.9900 .
C46A H46B 0.9900 .
C51A C52A 1.406(16) .
C51A C56A 1.409(15) .
C51A C57A 1.491(15) .
C52A C53A 1.401(15) .
C52A H52A 0.9500 .
C53A C54A 1.372(15) .
C54A C55A 1.426(16) .
C54A H54A 0.9500 .
C55A C56A 1.373(14) .
C56A H56A 0.9500 .
C57A H57A 0.9800 .
C57A H57B 0.9800 .
C57A H57C 0.9800 .
N11B C16B 1.314(16) .
N11B C12B 1.371(16) .
C12B C13B 1.399(19) .
C12B C21B 1.502(17) .
C13B C14B 1.356(19) .
C13B H13B 0.9500 .
C14B C15B 1.41(2) .
C14B H14B 0.9500 .
C15B C16B 1.400(18) .
C15B H15B 0.9500 .
C16B H16B 0.9500 .
F22B C22B 1.359(15) .
C21B C22B 1.392(17) .
C21B C26B 1.420(17) .
C22B C23B 1.383(18) .
C23B C24B 1.362(18) .
C23B H23B 0.9500 .
C24B F24B 1.344(14) .
C24B C25B 1.394(16) .
C25B C26B 1.382(16) .
C25B H25B 0.9500 .
N11C C16C 1.347(16) .
N11C C12C 1.365(16) .
C12C C13C 1.405(17) .
C12C C21C 1.500(18) .
C13C C14C 1.382(19) .
C13C H13C 0.9500 .
C14C C15C 1.363(19) .
C14C H14C 0.9500 .
C15C C16C 1.382(17) .
C15C H15C 0.9500 .
C16C H16C 0.9500 .
F22C C22C 1.363(17) .
C21C C22C 1.363(18) .
C21C C26C 1.414(18) .
C22C C23C 1.39(2) .
C23C C24C 1.38(2) .
C23C H23C 0.9500 .
C24C F24C 1.357(15) .
C24C C25C 1.361(18) .
C25C C26C 1.398(17) .
C25C H25C 0.9500 .
N11D C16D 1.348(13) .
N11D C12D 1.356(14) .
C12D C13D 1.416(15) .
C12D C23D 1.435(15) .
C13D C14D 1.392(16) .
C13D H13D 0.9500 .
C14D C15D 1.386(16) .
C14D H14D 0.9500 .
C15D C16D 1.391(15) .
C15D H15D 0.9500 .
C16D H16D 0.9500 .
N21D N22D 1.341(12) .
N21D C25D 1.343(14) .
N21D C26D 1.453(14) .
N22D C23D 1.322(14) .
C23D C24D 1.409(15) .
C24D C25D 1.351(16) .
C24D H24D 0.9500 .
C25D H25D 0.9500 .
C26D C52D 1.510(14) .
C26D H26C 0.9900 .
C26D H26D 0.9900 .
N31D C32D 1.333(16) .
N31D C36D 1.377(16) .
C32D C33D 1.362(18) .
C32D C43D 1.493(17) .
C33D C34D 1.368(18) .
C33D H33D 0.9500 .
C34D C35D 1.39(2) .
C34D H34D 0.9500 .
C35D C36D 1.38(2) .
C35D H35D 0.9500 .
C36D H36D 0.9500 .
N41D N42D 1.353(13) .
N41D C45D 1.353(15) .
N41D C46D 1.441(15) .
N42D C43D 1.332(16) .
C43D C44D 1.381(17) .
C44D C45D 1.388(18) .
C44D H44D 0.9500 .
C45D H45D 0.9500 .
C46D C54D 1.521(16) .
C46D H46C 0.9900 .
C46D H46D 0.9900 .
C51D C52D 1.386(15) .
C51D C56D 1.401(15) .
C51D H51D 0.9500 .
C52D C53D 1.408(15) .
C53D C54D 1.382(15) .
C53D H53D 0.9500 .
C54D C55D 1.380(16) .
C55D C56D 1.404(17) .
C55D H55D 0.9500 .
C56D C57D 1.499(16) .
C57D H57D 0.9800 .
C57D H57E 0.9800 .
C57D H57F 0.9800 .
N11E C12E 1.347(14) .
N11E C16E 1.350(14) .
C12E C13E 1.434(15) .
C12E C21E 1.463(15) .
C13E C14E 1.365(16) .
C13E H13E 0.9500 .
C14E C15E 1.370(16) .
C14E H14E 0.9500 .
C15E C16E 1.386(15) .
C15E H15E 0.9500 .
C16E H16E 0.9500 .
F22E C22E 1.363(13) .
C21E C22E 1.372(16) .
C21E C26E 1.426(16) .
C22E C23E 1.386(17) .
C23E C24E 1.388(17) .
C23E H23E 0.9500 .
C24E F24E 1.326(13) .
C24E C25E 1.390(16) .
C25E C26E 1.386(17) .
C25E H25E 0.9500 .
N11F C12F 1.337(14) .
N11F C16F 1.395(15) .
C12F C13F 1.386(16) .
C12F C21F 1.486(16) .
C13F C14F 1.356(18) .
C13F H13F 0.9500 .
C14F C15F 1.396(17) .
C14F H14F 0.9500 .
C15F C16F 1.353(16) .
C15F H15F 0.9500 .
C16F H16F 0.9500 .
F22F C22F 1.334(13) .
C21F C22F 1.379(16) .
C21F C26F 1.446(15) .
C22F C23F 1.344(18) .
C23F C24F 1.393(17) .
C23F H23F 0.9500 .
C24F C25F 1.359(15) .
C24F F24F 1.374(14) .
C25F C26F 1.384(16) .
C25F H25F 0.9500 .
C1S C2S 1.45(3) .
C1S H1S1 0.9800 .
C1S H1S2 0.9800 .
C1S H1S3 0.9800 .
C2S O3S 1.44(2) .
C2S H2S1 0.9900 .
C2S H2S2 0.9900 .
O3S C4S 1.37(2) .
C4S C5S 1.50(3) .
C4S H4S1 0.9900 .
C4S H4S2 0.9900 .
C5S H5S1 0.9800 .
C5S H5S2 0.9800 .
C5S H5S3 0.9800 .
N11S O13S 1.214(14) .
N11S O12S 1.246(15) .
N11S O11S 1.258(14) .
N21S O23S 1.229(12) .
N21S O22S 1.261(11) .
N21S O21S 1.290(11) .
N31S C32S 1.169(18) .
C32S C33S 1.466(19) .
C33S H33B 0.9800 .
C33S H33C 0.9800 .
C33S H33E 0.9800 .
N41S C42S 1.14(2) .
C42S C43S 1.46(3) .
C43S H43A 0.9800 .
C43S H43B 0.9800 .
C43S H43C 0.9800 .
C73S C72S 1.47(3) .
C73S H73A 0.9800 .
C73S H73B 0.9800 .
C73S H73C 0.9800 .
C72S O51S 1.45(3) .
C72S H72A 0.9900 .
C72S H72B 0.9900 .
O51S O51S 1.32(5) 2_655

loop_
_geom_torsion_atom_site_label_1
_geom_torsion_atom_site_label_2
_geom_torsion_atom_site_label_3
_geom_torsion_atom_site_label_4
_geom_torsion
_geom_torsion_site_symmetry_4
C16A N11A C12A C13A 3.0(16) .
Ir1 N11A C12A C13A -177.9(8) .
C16A N11A C12A C23A -175.3(10) .
Ir1 N11A C12A C23A 3.8(12) .
N11A C12A C13A C14A -4.7(16) .
C23A C12A C13A C14A 173.5(10) .
C12A C13A C14A C15A 3.4(16) .
C13A C14A C15A C16A -0.7(17) .
C12A N11A C16A C15A 0.0(17) .
Ir1 N11A C16A C15A -178.9(9) .
C14A C15A C16A N11A -1.1(18) .
C25A N21A N22A C23A 2.2(11) .
C26A N21A N22A C23A -178.4(9) .
C25A N21A N22A Ir1 -173.2(8) .
C26A N21A N22A Ir1 6.1(16) .
N21A N22A C23A C24A -1.3(12) .
Ir1 N22A C23A C24A 175.4(7) .
N21A N22A C23A C12A 175.7(8) .
Ir1 N22A C23A C12A -7.6(11) .
N11A C12A C23A C24A 178.8(11) .
C13A C12A C23A C24A 0.4(18) .
N11A C12A C23A N22A 2.5(13) .
C13A C12A C23A N22A -175.9(9) .
N22A C23A C24A C25A 0.0(12) .
C12A C23A C24A C25A -176.3(11) .
N22A N21A C25A C24A -2.3(12) .
C26A N21A C25A C24A 178.4(10) .
C23A C24A C25A N21A 1.3(11) .
C25A N21A C26A C53A 87.3(13) .
N22A N21A C26A C53A -91.9(11) .
C36A N31A C32A C33A -0.6(16) .
C36A N31A C32A C43A 176.2(10) .
N31A C32A C33A C34A 0.3(17) .
C43A C32A C33A C34A -176.3(10) .
C32A C33A C34A C35A -0.2(16) .
C33A C34A C35A C36A 0.4(16) .
C32A N31A C36A C35A 0.8(17) .
C34A C35A C36A N31A -0.7(17) .
C45A N41A N42A C43A 1.7(11) .
C46A N41A N42A C43A 180.0(9) .
N41A N42A C43A C44A -1.2(11) .
N41A N42A C43A C32A 178.5(9) .
N31A C32A C43A N42A 171.5(9) .
C33A C32A C43A N42A -11.7(16) .
N31A C32A C43A C44A -8.9(17) .
C33A C32A C43A C44A 167.9(11) .
N42A C43A C44A C45A 0.4(13) .
C32A C43A C44A C45A -179.2(11) .
N42A N41A C45A C44A -1.5(12) .
C46A N41A C45A C44A -179.6(10) .
C43A C44A C45A N41A 0.6(12) .
N42A N41A C46A C55A 73.4(12) .
C45A N41A C46A C55A -108.6(12) .
C56A C51A C52A C53A 0.7(16) .
C57A C51A C52A C53A 177.4(10) .
C51A C52A C53A C54A 1.0(16) .
C51A C52A C53A C26A 179.3(10) .
N21A C26A C53A C54A -6.9(14) .
N21A C26A C53A C52A 174.9(9) .
C52A C53A C54A C55A -0.7(15) .
C26A C53A C54A C55A -178.9(10) .
C53A C54A C55A C56A -1.3(16) .
C53A C54A C55A C46A 176.5(10) .
N41A C46A C55A C56A 116.6(11) .
N41A C46A C55A C54A -61.2(13) .
C54A C55A C56A C51A 3.2(16) .
C46A C55A C56A C51A -174.7(10) .
C52A C51A C56A C55A -2.8(16) .
C57A C51A C56A C55A -179.6(11) .
C16B N11B C12B C13B -1(2) .
Ir1 N11B C12B C13B -179.4(11) .
C16B N11B C12B C21B -178.8(13) .
Ir1 N11B C12B C21B 2.3(15) .
N11B C12B C13B C14B 3(2) .
C21B C12B C13B C14B -179.3(15) .
C12B C13B C14B C15B -5(3) .
C13B C14B C15B C16B 5(2) .
C12B N11B C16B C15B 1(2) .
Ir1 N11B C16B C15B 179.7(12) .
C14B C15B C16B N11B -3(2) .
N11B C12B C21B C22B 177.1(13) .
C13B C12B C21B C22B -1(2) .
N11B C12B C21B C26B -2.4(17) .
C13B C12B C21B C26B 179.6(14) .
C26B C21B C22B F22B -178.8(12) .
C12B C21B C22B F22B 2(2) .
C26B C21B C22B C23B -1(2) .
C12B C21B C22B C23B 179.1(13) .
F22B C22B C23B C24B 178.5(12) .
C21B C22B C23B C24B 1(2) .
C22B C23B C24B F24B -179.2(11) .
C22B C23B C24B C25B -1(2) .
F24B C24B C25B C26B 179.5(11) .
C23B C24B C25B C26B 1(2) .
C24B C25B C26B C21B -1.7(18) .
C24B C25B C26B Ir1 178.3(9) .
C22B C21B C26B C25B 1.7(19) .
C12B C21B C26B C25B -178.7(11) .
C22B C21B C26B Ir1 -178.2(10) .
C12B C21B C26B Ir1 1.3(15) .
C16C N11C C12C C13C 3.4(17) .
Ir1 N11C C12C C13C 177.5(9) .
C16C N11C C12C C21C -177.1(10) .
Ir1 N11C C12C C21C -3.1(13) .
N11C C12C C13C C14C -2.2(18) .
C21C C12C C13C C14C 178.5(12) .
C12C C13C C14C C15C 1(2) .
C13C C14C C15C C16C -1.9(19) .
C12C N11C C16C C15C -4.1(17) .
Ir1 N11C C16C C15C -177.8(9) .
C14C C15C C16C N11C 3.3(19) .
N11C C12C C21C C22C -178.1(12) .
C13C C12C C21C C22C 1(2) .
N11C C12C C21C C26C 6.7(15) .
C13C C12C C21C C26C -174.0(12) .
C26C C21C C22C F22C -179.3(11) .
C12C C21C C22C F22C 5.8(19) .
C26C C21C C22C C23C 1.3(19) .
C12C C21C C22C C23C -173.5(12) .
F22C C22C C23C C24C 179.0(11) .
C21C C22C C23C C24C -1.6(18) .
C22C C23C C24C F24C -175.8(10) .
C22C C23C C24C C25C -1.1(19) .
F24C C24C C25C C26C 178.5(10) .
C23C C24C C25C C26C 4.0(19) .
C24C C25C C26C C21C -4.1(16) .
C24C C25C C26C Ir1 -179.2(9) .
C22C C21C C26C C25C 1.6(17) .
C12C C21C C26C C25C 177.0(10) .
C22C C21C C26C Ir1 177.2(9) .
C12C C21C C26C Ir1 -7.4(13) .
C16D N11D C12D C13D 3.0(15) .
Ir2 N11D C12D C13D 171.9(8) .
C16D N11D C12D C23D -176.9(9) .
Ir2 N11D C12D C23D -8.1(12) .
N11D C12D C13D C14D -3.6(16) .
C23D C12D C13D C14D 176.4(10) .
C12D C13D C14D C15D 2.9(16) .
C13D C14D C15D C16D -1.7(16) .
C12D N11D C16D C15D -1.8(15) .
Ir2 N11D C16D C15D -169.6(8) .
C14D C15D C16D N11D 1.1(16) .
C25D N21D N22D C23D -0.6(11) .
C26D N21D N22D C23D -175.2(9) .
C25D N21D N22D Ir2 179.3(7) .
C26D N21D N22D Ir2 4.6(15) .
N21D N22D C23D C24D -1.0(11) .
Ir2 N22D C23D C24D 179.2(7) .
N21D N22D C23D C12D -177.9(9) .
Ir2 N22D C23D C12D 2.2(12) .
N11D C12D C23D N22D 4.0(14) .
C13D C12D C23D N22D -175.9(10) .
N11D C12D C23D C24D -171.9(11) .
C13D C12D C23D C24D 8.1(19) .
N22D C23D C24D C25D 2.1(12) .
C12D C23D C24D C25D 178.4(12) .
N22D N21D C25D C24D 2.0(12) .
C26D N21D C25D C24D 176.2(10) .
C23D C24D C25D N21D -2.5(12) .
N22D N21D C26D C52D 82.6(11) .
C25D N21D C26D C52D -91.0(12) .
C36D N31D C32D C33D 0.3(18) .
C36D N31D C32D C43D -179.6(10) .
N31D C32D C33D C34D 0.2(19) .
C43D C32D C33D C34D -179.9(11) .
C32D C33D C34D C35D 0.7(19) .
C33D C34D C35D C36D -2.0(19) .
C32D N31D C36D C35D -1.8(18) .
C34D C35D C36D N31D 3(2) .
C45D N41D N42D C43D 0.1(12) .
C46D N41D N42D C43D -170.9(9) .
N41D N42D C43D C44D 1.1(12) .
N41D N42D C43D C32D -177.4(9) .
N31D C32D C43D N42D 168.2(10) .
C33D C32D C43D N42D -11.7(17) .
N31D C32D C43D C44D -9.9(18) .
C33D C32D C43D C44D 170.1(12) .
N42D C43D C44D C45D -1.9(13) .
C32D C43D C44D C45D 176.4(11) .
N42D N41D C45D C44D -1.2(12) .
C46D N41D C45D C44D 168.8(10) .
C43D C44D C45D N41D 1.8(12) .
N42D N41D C46D C54D 69.9(12) .
C45D N41D C46D C54D -99.4(13) .
C56D C51D C52D C53D -1.1(16) .
C56D C51D C52D C26D -178.7(10) .
N21D C26D C52D C51D -171.0(9) .
N21D C26D C52D C53D 11.4(14) .
C51D C52D C53D C54D 0.4(15) .
C26D C52D C53D C54D 178.0(10) .
C52D C53D C54D C55D -0.2(16) .
C52D C53D C54D C46D 179.8(9) .
N41D C46D C54D C55D -147.1(10) .
N41D C46D C54D C53D 33.0(14) .
C53D C54D C55D C56D 0.6(16) .
C46D C54D C55D C56D -179.4(10) .
C52D C51D C56D C55D 1.5(16) .
C52D C51D C56D C57D -179.9(10) .
C54D C55D C56D C51D -1.2(16) .
C54D C55D C56D C57D -179.7(10) .
C16E N11E C12E C13E 1.4(15) .
Ir2 N11E C12E C13E 175.7(8) .
C16E N11E C12E C21E -177.2(9) .
Ir2 N11E C12E C21E -2.8(12) .
N11E C12E C13E C14E -2.9(16) .
C21E C12E C13E C14E 175.5(11) .
C12E C13E C14E C15E 3.0(17) .
C13E C14E C15E C16E -1.6(17) .
C12E N11E C16E C15E 0.0(16) .
Ir2 N11E C16E C15E -173.9(8) .
C14E C15E C16E N11E 0.1(16) .
N11E C12E C21E C22E -177.8(11) .
C13E C12E C21E C22E 3.7(19) .
N11E C12E C21E C26E 3.5(14) .
C13E C12E C21E C26E -174.9(10) .
C26E C21E C22E F22E 178.4(10) .
C12E C21E C22E F22E -0.2(19) .
C26E C21E C22E C23E -3.9(18) .
C12E C21E C22E C23E 177.5(11) .
F22E C22E C23E C24E 179.0(10) .
C21E C22E C23E C24E 1.2(18) .
C22E C23E C24E F24E 179.9(10) .
C22E C23E C24E C25E 2.1(18) .
F24E C24E C25E C26E 179.7(11) .
C23E C24E C25E C26E -2.5(19) .
C24E C25E C26E C21E -0.3(18) .
C24E C25E C26E Ir2 -175.0(9) .
C22E C21E C26E C25E 3.4(17) .
C12E C21E C26E C25E -177.9(11) .
C22E C21E C26E Ir2 178.6(9) .
C12E C21E C26E Ir2 -2.6(13) .
C16F N11F C12F C13F -0.4(15) .
Ir2 N11F C12F C13F 176.6(8) .
C16F N11F C12F C21F 178.1(9) .
Ir2 N11F C12F C21F -4.9(12) .
N11F C12F C13F C14F -0.8(17) .
C21F C12F C13F C14F -179.1(10) .
C12F C13F C14F C15F 1.0(17) .
C13F C14F C15F C16F 0.0(17) .
C14F C15F C16F N11F -1.2(17) .
C12F N11F C16F C15F 1.4(15) .
Ir2 N11F C16F C15F -175.3(8) .
N11F C12F C21F C22F -179.3(11) .
C13F C12F C21F C22F -0.9(18) .
N11F C12F C21F C26F -0.9(13) .
C13F C12F C21F C26F 177.6(10) .
C26F C21F C22F F22F 179.6(9) .
C12F C21F C22F F22F -1.9(18) .
C26F C21F C22F C23F -1.1(17) .
C12F C21F C22F C23F 177.3(11) .
F22F C22F C23F C24F 179.8(10) .
C21F C22F C23F C24F 0.5(18) .
C22F C23F C24F C25F 0.6(18) .
C22F C23F C24F F24F -178.2(10) .
F24F C24F C25F C26F 177.8(10) .
C23F C24F C25F C26F -1.0(18) .
C24F C25F C26F C21F 0.4(16) .
C24F C25F C26F Ir2 175.7(8) .
C22F C21F C26F C25F 0.6(16) .
C12F C21F C26F C25F -178.1(10) .
C22F C21F C26F Ir2 -175.3(8) .
C12F C21F C26F Ir2 6.0(12) .
C1S C2S O3S C4S 172.6(18) .
C2S O3S C4S C5S 171.9(16) .
C73S C72S O51S O51S -178(5) 2_655
